data_4507125
loop_
_publ_author_name
'Bolla, Geetha'
'Nangia, Ashwini'

_publ_section_title
;
 Clofazimine Mesylate: A High Solubility Stable Salt
;
_journal_issue 12
_journal_name_full 'Crystal Growth &amp; Design'
_journal_page_first 6250
_journal_paper_doi 10.1021/cg301463z
_journal_volume 12
_journal_year 2012
_chemical_formula_sum 'C30 H28 Cl2 N4 O'
_chemical_formula_weight 531.46
_chemical_name_systematic
; 
 ? 
;
_space_group_IT_number 2
_symmetry_cell_setting triclinic
_symmetry_space_group_name_Hall '-P 1'
_symmetry_space_group_name_H-M 'P -1'
_atom_sites_solution_hydrogens geom
_atom_sites_solution_primary direct
_atom_sites_solution_secondary difmap
_audit_creation_method SHELXL-97
_cell_angle_alpha 75.278(2)
_cell_angle_beta 66.588(2)
_cell_angle_gamma 69.051(2)
_cell_formula_units_Z 2
_cell_length_a 10.0842(13)
_cell_length_b 12.0695(16)
_cell_length_c 12.6613(16)
_cell_measurement_reflns_used 4940
_cell_measurement_temperature 100(2)
_cell_measurement_theta_max 0.0
_cell_measurement_theta_min 0.0
_cell_volume 1309.3(3)
_computing_structure_refinement 'SHELXL-97 (Sheldrick, 1997)'
_computing_structure_solution 'SHELXS-97 (Sheldrick, 1990)'
_diffrn_ambient_temperature 100(2)
_diffrn_measured_fraction_theta_full 0.992
_diffrn_measured_fraction_theta_max 0.992
_diffrn_measurement_device_type 'CCD area detector'
_diffrn_measurement_method 'phi and omega scans'
_diffrn_radiation_monochromator graphite
_diffrn_radiation_source 'fine-focus sealed tube'
_diffrn_radiation_type MoK\a
_diffrn_radiation_wavelength 0.71073
_diffrn_reflns_av_R_equivalents 0.0371
_diffrn_reflns_av_sigmaI/netI 0.0427
_diffrn_reflns_limit_h_max 12
_diffrn_reflns_limit_h_min -12
_diffrn_reflns_limit_k_max 14
_diffrn_reflns_limit_k_min -14
_diffrn_reflns_limit_l_max 15
_diffrn_reflns_limit_l_min -15
_diffrn_reflns_number 13647
_diffrn_reflns_theta_full 26.10
_diffrn_reflns_theta_max 26.10
_diffrn_reflns_theta_min 1.77
_exptl_absorpt_coefficient_mu 0.279
_exptl_absorpt_correction_T_max 0.9209
_exptl_absorpt_correction_T_min 0.8729
_exptl_absorpt_correction_type none
_exptl_crystal_colour red
_exptl_crystal_density_diffrn 1.348
_exptl_crystal_description plate
_exptl_crystal_F_000 556
_exptl_crystal_size_max 0.50
_exptl_crystal_size_mid 0.30
_exptl_crystal_size_min 0.30
_refine_diff_density_max 0.377
_refine_diff_density_min -0.231
_refine_diff_density_rms 0.063
_refine_ls_extinction_method none
_refine_ls_goodness_of_fit_ref 1.030
_refine_ls_matrix_type full
_refine_ls_number_parameters 338
_refine_ls_number_reflns 5152
_refine_ls_number_restraints 0
_refine_ls_restrained_S_all 1.030
_refine_ls_R_factor_all 0.0570
_refine_ls_R_factor_gt 0.0486
_refine_ls_shift/su_max 0.000
_refine_ls_shift/su_mean 0.000
_refine_ls_structure_factor_coef Fsqd
_refine_ls_weighting_details 'calc w=1/[\s^2^(Fo^2^)+(0.0659P)^2^+0.7080P] where P=(Fo^2^+2Fc^2^)/3'
_refine_ls_weighting_scheme calc
_refine_ls_wR_factor_gt 0.1243
_refine_ls_wR_factor_ref 0.1293
_reflns_number_gt 4418
_reflns_number_total 5152
_reflns_threshold_expression >2sigma(I)
_cod_data_source_file cg301463z_si_001.cif
_cod_data_source_block CFZ-ACETONE
_cod_depositor_comments
;
The following automatic conversions were performed:

'_symmetry_cell_setting' value 'Triclinic' changed to 'triclinic'
according to /home/saulius/struct/CIF-dictionaries/cif_core.dic
dictionary named 'cif_core.dic' version 2.4.2 from 2011-04-26.

Automatic conversion script
Id: cif_fix_values 1891 2012-01-12 08:04:46Z andrius 
;
_cod_original_sg_symbol_H-M P-1
_cod_database_code 4507125

loop_
_symmetry_equiv_pos_as_xyz
'x, y, z'
'-x, -y, -z'

loop_
_atom_site_label
_atom_site_type_symbol
_atom_site_fract_x
_atom_site_fract_y
_atom_site_fract_z
_atom_site_U_iso_or_equiv
_atom_site_adp_type
_atom_site_occupancy
_atom_site_symmetry_multiplicity
_atom_site_calc_flag
_atom_site_refinement_flags
Cl1 Cl 0.22228(6) 0.04849(5) -0.00514(4) 0.03229(16) Uani 1 1 d .
Cl2 Cl -0.87307(7) 0.44059(5) -0.71393(5) 0.03686(17) Uani 1 1 d .
N1 N 0.07103(18) 0.11955(14) -0.42714(13) 0.0207(4) Uani 1 1 d .
N2 N -0.01280(19) 0.16881(15) -0.62323(14) 0.0230(4) Uani 1 1 d .
N4 N -0.45534(19) 0.29392(15) -0.21497(14) 0.0246(4) Uani 1 1 d .
C7 C -0.1145(2) 0.19552(17) -0.52267(17) 0.0212(4) Uani 1 1 d .
N3 N -0.52781(19) 0.33351(16) -0.39925(15) 0.0254(4) Uani 1 1 d .
H3 H -0.5855 0.3551 -0.3302 0.030 Uiso 1 1 calc R
C8 C -0.0787(2) 0.17174(17) -0.41643(16) 0.0201(4) Uani 1 1 d .
C5 C 0.1810(2) 0.08590(17) -0.53195(16) 0.0199(4) Uani 1 1 d .
C11 C -0.3799(2) 0.28062(17) -0.41370(17) 0.0224(4) Uani 1 1 d .
C10 C -0.3434(2) 0.25878(17) -0.30607(17) 0.0223(4) Uani 1 1 d .
C22 C 0.1133(2) 0.10063(17) -0.32630(16) 0.0203(4) Uani 1 1 d .
C12 C -0.2679(2) 0.25032(18) -0.51477(17) 0.0232(4) Uani 1 1 d .
H12 H -0.2930 0.2664 -0.5830 0.028 Uiso 1 1 calc R
C9 C -0.1884(2) 0.20193(17) -0.31477(17) 0.0225(4) Uani 1 1 d .
H9 H -0.1619 0.1849 -0.2470 0.027 Uiso 1 1 calc R
C6 C 0.1348(2) 0.11375(17) -0.62940(17) 0.0215(4) Uani 1 1 d .
C13 C -0.6014(2) 0.35848(18) -0.47965(17) 0.0228(4) Uani 1 1 d .
C2 C 0.3917(2) 0.02473(19) -0.74588(18) 0.0275(5) Uani 1 1 d .
H2 H 0.4641 0.0043 -0.8191 0.033 Uiso 1 1 calc R
C4 C 0.3308(2) 0.02734(18) -0.54302(17) 0.0234(4) Uani 1 1 d .
H4 H 0.3616 0.0087 -0.4772 0.028 Uiso 1 1 calc R
C26 C 0.1591(2) -0.02459(18) -0.15833(17) 0.0248(4) Uani 1 1 d .
H26 H 0.1680 -0.0993 -0.1099 0.030 Uiso 1 1 calc R
C3 C 0.4351(2) -0.00397(18) -0.64854(18) 0.0266(5) Uani 1 1 d .
H3A H 0.5373 -0.0453 -0.6550 0.032 Uiso 1 1 calc R
C24 C 0.1702(2) 0.17873(18) -0.19922(17) 0.0241(4) Uani 1 1 d .
H24 H 0.1859 0.2423 -0.1786 0.029 Uiso 1 1 calc R
C1 C 0.2436(2) 0.08278(19) -0.73551(17) 0.0271(5) Uani 1 1 d .
H1 H 0.2145 0.1023 -0.8023 0.033 Uiso 1 1 calc R
C25 C 0.1809(2) 0.06927(19) -0.13106(16) 0.0238(4) Uani 1 1 d .
C27 C 0.1240(2) -0.00884(18) -0.25728(17) 0.0232(4) Uani 1 1 d .
H27 H 0.1076 -0.0723 -0.2774 0.028 Uiso 1 1 calc R
C23 C 0.1359(2) 0.19399(18) -0.29848(17) 0.0230(4) Uani 1 1 d .
H23 H 0.1280 0.2686 -0.3472 0.028 Uiso 1 1 calc R
C15 C -0.6459(2) 0.30852(19) -0.63251(18) 0.0265(5) Uani 1 1 d .
H15 H -0.6191 0.2565 -0.6875 0.032 Uiso 1 1 calc R
C16 C -0.7660(2) 0.41003(19) -0.62552(19) 0.0275(5) Uani 1 1 d .
C14 C -0.5642(2) 0.28223(19) -0.55931(18) 0.0258(4) Uani 1 1 d .
H14 H -0.4820 0.2114 -0.5635 0.031 Uiso 1 1 calc R
O1 O 0.1703(2) -0.53151(16) -0.19858(15) 0.0439(4) Uani 1 1 d .
C17 C -0.8053(2) 0.48714(19) -0.5471(2) 0.0304(5) Uani 1 1 d .
H17 H -0.8882 0.5575 -0.5431 0.037 Uiso 1 1 calc R
C19 C -0.4292(2) 0.2735(2) -0.10462(17) 0.0291(5) Uani 1 1 d .
H19 H -0.3585 0.1916 -0.0963 0.035 Uiso 1 1 calc R
C18 C -0.7230(2) 0.46103(18) -0.47475(19) 0.0271(5) Uani 1 1 d .
H18 H -0.7498 0.5140 -0.4206 0.033 Uiso 1 1 calc R
C20 C -0.3594(3) 0.3640(2) -0.1013(2) 0.0401(6) Uani 1 1 d .
H20C H -0.4276 0.4447 -0.1096 0.060 Uiso 1 1 calc R
H20B H -0.2628 0.3576 -0.1651 0.060 Uiso 1 1 calc R
H20A H -0.3426 0.3482 -0.0271 0.060 Uiso 1 1 calc R
C21 C -0.5788(3) 0.2796(2) -0.0066(2) 0.0402(6) Uani 1 1 d .
H21A H -0.5625 0.2609 0.0681 0.060 Uiso 1 1 calc R
H21B H -0.6224 0.2214 -0.0121 0.060 Uiso 1 1 calc R
H21C H -0.6481 0.3602 -0.0125 0.060 Uiso 1 1 calc R
C29 C 0.1601(3) -0.4421(2) -0.1651(2) 0.0390(6) Uani 1 1 d .
C30 C 0.2970(3) -0.4057(3) -0.1891(2) 0.0494(7) Uani 1 1 d .
H30A H 0.2787 -0.3203 -0.2187 0.074 Uiso 1 1 calc R
H30C H 0.3829 -0.4521 -0.2472 0.074 Uiso 1 1 calc R
H30B H 0.3194 -0.4208 -0.1173 0.074 Uiso 1 1 calc R
C28 C 0.0124(4) -0.3635(3) -0.0990(3) 0.0618(8) Uani 1 1 d .
H28A H 0.0167 -0.3540 -0.0259 0.093 Uiso 1 1 calc R
H28C H -0.0676 -0.3999 -0.0824 0.093 Uiso 1 1 calc R
H28B H -0.0089 -0.2850 -0.1453 0.093 Uiso 1 1 calc R

loop_
_atom_site_aniso_label
_atom_site_aniso_U_11
_atom_site_aniso_U_22
_atom_site_aniso_U_33
_atom_site_aniso_U_23
_atom_site_aniso_U_13
_atom_site_aniso_U_12
Cl1 0.0359(3) 0.0444(3) 0.0197(3) -0.0066(2) -0.0123(2) -0.0103(2)
Cl2 0.0384(3) 0.0394(3) 0.0421(3) 0.0012(2) -0.0264(3) -0.0120(3)
N1 0.0215(9) 0.0248(9) 0.0152(8) -0.0031(6) -0.0067(7) -0.0050(7)
N2 0.0249(9) 0.0277(9) 0.0191(8) -0.0037(7) -0.0073(7) -0.0104(7)
N4 0.0236(9) 0.0270(9) 0.0220(9) -0.0055(7) -0.0061(7) -0.0061(7)
C7 0.0246(10) 0.0210(10) 0.0205(10) -0.0034(8) -0.0075(8) -0.0092(8)
N3 0.0201(9) 0.0317(9) 0.0233(9) -0.0080(7) -0.0065(7) -0.0041(7)
C8 0.0220(10) 0.0195(9) 0.0200(10) -0.0022(7) -0.0080(8) -0.0065(8)
C5 0.0220(10) 0.0190(9) 0.0168(9) -0.0024(7) -0.0039(8) -0.0069(8)
C11 0.0232(10) 0.0216(10) 0.0249(10) -0.0023(8) -0.0105(8) -0.0071(8)
C10 0.0238(10) 0.0220(10) 0.0216(10) -0.0032(8) -0.0070(8) -0.0077(8)
C22 0.0149(9) 0.0267(10) 0.0165(9) -0.0047(8) -0.0039(7) -0.0029(8)
C12 0.0256(11) 0.0262(10) 0.0209(10) -0.0024(8) -0.0107(8) -0.0083(8)
C9 0.0238(10) 0.0255(10) 0.0181(9) -0.0022(8) -0.0079(8) -0.0065(8)
C6 0.0231(10) 0.0226(10) 0.0205(10) -0.0036(8) -0.0068(8) -0.0087(8)
C13 0.0212(10) 0.0253(10) 0.0241(10) 0.0002(8) -0.0090(8) -0.0101(8)
C2 0.0255(11) 0.0331(11) 0.0200(10) -0.0094(9) 0.0010(8) -0.0098(9)
C4 0.0258(11) 0.0241(10) 0.0193(10) -0.0011(8) -0.0080(8) -0.0070(8)
C26 0.0262(11) 0.0253(10) 0.0201(10) 0.0003(8) -0.0074(8) -0.0069(9)
C3 0.0218(11) 0.0261(11) 0.0265(11) -0.0054(8) -0.0045(8) -0.0039(9)
C24 0.0220(10) 0.0271(11) 0.0236(10) -0.0095(8) -0.0047(8) -0.0069(8)
C1 0.0304(12) 0.0337(11) 0.0191(10) -0.0059(8) -0.0063(8) -0.0122(9)
C25 0.0190(10) 0.0349(11) 0.0165(9) -0.0075(8) -0.0051(8) -0.0049(8)
C27 0.0235(10) 0.0244(10) 0.0216(10) -0.0051(8) -0.0062(8) -0.0069(8)
C23 0.0198(10) 0.0237(10) 0.0215(10) -0.0031(8) -0.0041(8) -0.0050(8)
C15 0.0258(11) 0.0303(11) 0.0272(11) -0.0046(9) -0.0098(9) -0.0109(9)
C16 0.0267(11) 0.0294(11) 0.0320(11) 0.0029(9) -0.0166(9) -0.0118(9)
C14 0.0212(10) 0.0249(10) 0.0308(11) -0.0040(8) -0.0092(9) -0.0054(8)
O1 0.0454(11) 0.0464(11) 0.0424(10) -0.0077(8) -0.0174(8) -0.0122(8)
C17 0.0267(11) 0.0239(11) 0.0404(13) -0.0016(9) -0.0164(10) -0.0032(9)
C19 0.0257(11) 0.0371(12) 0.0198(10) -0.0060(9) -0.0053(8) -0.0048(9)
C18 0.0271(11) 0.0239(10) 0.0323(11) -0.0056(9) -0.0109(9) -0.0074(9)
C20 0.0384(14) 0.0565(16) 0.0282(12) -0.0155(11) -0.0070(10) -0.0150(12)
C21 0.0333(13) 0.0554(16) 0.0238(12) -0.0047(11) -0.0016(10) -0.0128(12)
C29 0.0435(14) 0.0427(14) 0.0262(12) -0.0030(10) -0.0148(10) -0.0049(11)
C30 0.0609(18) 0.0472(16) 0.0483(16) -0.0066(12) -0.0265(14) -0.0157(14)
C28 0.0566(19) 0.0610(19) 0.0482(17) -0.0096(14) -0.0134(14) 0.0022(15)

loop_
_atom_type_symbol
_atom_type_description
_atom_type_scat_dispersion_real
_atom_type_scat_dispersion_imag
_atom_type_scat_source
C C 0.0033 0.0016 'International Tables Vol C Tables 4.2.6.8 and 6.1.1.4'
H H 0.0000 0.0000 'International Tables Vol C Tables 4.2.6.8 and 6.1.1.4'
N N 0.0061 0.0033 'International Tables Vol C Tables 4.2.6.8 and 6.1.1.4'
O O 0.0106 0.0060 'International Tables Vol C Tables 4.2.6.8 and 6.1.1.4'
Cl Cl 0.1484 0.1585 'International Tables Vol C Tables 4.2.6.8 and 6.1.1.4'

loop_
_geom_angle_atom_site_label_1
_geom_angle_atom_site_label_2
_geom_angle_atom_site_label_3
_geom_angle
C8 N1 C5 121.87(16)
C8 N1 C22 118.31(15)
C5 N1 C22 119.83(16)
C7 N2 C6 118.64(17)
C10 N4 C19 119.19(17)
N2 C7 C12 119.16(18)
N2 C7 C8 123.21(18)
C12 C7 C8 117.63(17)
C11 N3 C13 128.59(17)
C9 C8 N1 123.01(17)
C9 C8 C7 120.75(18)
N1 C8 C7 116.23(16)
C4 C5 N1 122.75(17)
C4 C5 C6 119.91(17)
N1 C5 C6 117.34(17)
N3 C11 C12 126.22(19)
N3 C11 C10 113.95(17)
C12 C11 C10 119.81(18)
N4 C10 C9 127.16(18)
N4 C10 C11 115.84(18)
C9 C10 C11 116.99(17)
C23 C22 C27 121.52(18)
C23 C22 N1 119.03(17)
C27 C22 N1 119.39(17)
C11 C12 C7 122.68(18)
C8 C9 C10 122.11(18)
N2 C6 C1 119.11(18)
N2 C6 C5 122.61(17)
C1 C6 C5 118.27(18)
C14 C13 C18 118.56(19)
C14 C13 N3 123.09(18)
C18 C13 N3 118.24(18)
C1 C2 C3 119.56(19)
C3 C4 C5 120.51(19)
C25 C26 C27 119.13(18)
C4 C3 C2 120.21(19)
C25 C24 C23 118.38(18)
C2 C1 C6 121.53(19)
C26 C25 C24 122.34(18)
C26 C25 Cl1 118.49(16)
C24 C25 Cl1 119.17(16)
C22 C27 C26 118.92(18)
C22 C23 C24 119.70(18)
C16 C15 C14 119.8(2)
C15 C16 C17 120.85(19)
C15 C16 Cl2 119.86(17)
C17 C16 Cl2 119.27(17)
C15 C14 C13 120.54(19)
C18 C17 C16 119.2(2)
N4 C19 C20 111.05(18)
N4 C19 C21 108.27(18)
C20 C19 C21 111.32(19)
C17 C18 C13 121.1(2)
O1 C29 C28 122.4(3)
O1 C29 C30 120.8(2)
C28 C29 C30 116.8(3)

loop_
_geom_bond_atom_site_label_1
_geom_bond_atom_site_label_2
_geom_bond_distance
Cl1 C25 1.740(2)
Cl2 C16 1.738(2)
N1 C8 1.377(3)
N1 C5 1.392(2)
N1 C22 1.442(2)
N2 C7 1.308(3)
N2 C6 1.375(3)
N4 C10 1.287(3)
N4 C19 1.468(3)
C7 C12 1.420(3)
C7 C8 1.462(3)
N3 C11 1.352(3)
N3 C13 1.401(3)
C8 C9 1.353(3)
C5 C4 1.385(3)
C5 C6 1.409(3)
C11 C12 1.357(3)
C11 C10 1.486(3)
C10 C9 1.436(3)
C22 C23 1.376(3)
C22 C27 1.381(3)
C6 C1 1.392(3)
C13 C14 1.389(3)
C13 C18 1.390(3)
C2 C1 1.372(3)
C2 C3 1.391(3)
C4 C3 1.375(3)
C26 C25 1.374(3)
C26 C27 1.383(3)
C24 C25 1.376(3)
C24 C23 1.384(3)
C15 C16 1.373(3)
C15 C14 1.381(3)
C16 C17 1.379(3)
O1 C29 1.214(3)
C17 C18 1.378(3)
C19 C20 1.511(3)
C19 C21 1.517(3)
C29 C28 1.490(4)
C29 C30 1.491(4)

loop_
_cod_related_entry_id
_cod_related_entry_database
_cod_related_entry_code
1 ChemSpider 30652500
